data_4112331
loop_
_publ_author_name
'Emily C. Carson'
'Stephen J. Lippard'

_publ_section_title
;
 Oxidation of Sulfide, Phosphine, and Benzyl Substrates Tethered to
 N-Donor Pyridine Ligands in Carboxylate-Bridged Diiron(II) Complexes
;
_journal_name_full 'Journal of the American Chemical Society'
_journal_page_first 3412
_journal_page_last 3413
_journal_paper_doi 10.1021/ja031806c
_journal_volume 126
_journal_year 2004
_chemical_formula_sum 'C119 H98 Cl2 Fe2 N2 O8 P2'
_chemical_formula_weight 1928.53
_chemical_name_common '[Fe2(m-O2CArTol)4(4-Ph2Ppy)2]'
_chemical_name_systematic
; 
 ? 
;
_space_group_IT_number 15
_symmetry_cell_setting monoclinic
_symmetry_space_group_name_Hall '-C 2yc'
_symmetry_space_group_name_H-M 'C 1 2/c 1'
_atom_sites_solution_hydrogens geom
_atom_sites_solution_primary direct
_atom_sites_solution_secondary difmap
_audit_creation_method SHELXL-97
_cell_angle_alpha 90.00
_cell_angle_beta 105.275(4)
_cell_angle_gamma 90.00
_cell_formula_units_Z 4
_cell_length_a 22.322(5)
_cell_length_b 17.485(4)
_cell_length_c 25.357(5)
_cell_measurement_reflns_used 952
_cell_measurement_temperature 173(2)
_cell_measurement_theta_max 26.59
_cell_measurement_theta_min 2.47
_cell_volume 9547(4)
_computing_cell_refinement 'Bruker SMART'
_computing_data_collection 'Bruker SMART'
_computing_data_reduction 'Bruker SAINT'
_computing_molecular_graphics 'Bruker SHELXTL'
_computing_publication_material 'Bruker SHELXTL'
_computing_structure_refinement 'SHELXL-97 (Sheldrick, 1997)'
_computing_structure_solution 'SHELXS-97 (Sheldrick, 1990)'
_diffrn_ambient_temperature 173(2)
_diffrn_measured_fraction_theta_full 0.957
_diffrn_measured_fraction_theta_max 0.957
_diffrn_measurement_device_type 'CCD area detector'
_diffrn_measurement_method 'phi and omega scans'
_diffrn_radiation_monochromator graphite
_diffrn_radiation_source 'fine-focus sealed tube'
_diffrn_radiation_type MoK\a
_diffrn_radiation_wavelength 0.71073
_diffrn_reflns_av_R_equivalents 0.0679
_diffrn_reflns_av_sigmaI/netI 0.0661
_diffrn_reflns_limit_h_max 28
_diffrn_reflns_limit_h_min -29
_diffrn_reflns_limit_k_max 23
_diffrn_reflns_limit_k_min -22
_diffrn_reflns_limit_l_max 33
_diffrn_reflns_limit_l_min -33
_diffrn_reflns_number 42406
_diffrn_reflns_theta_full 28.35
_diffrn_reflns_theta_max 28.35
_diffrn_reflns_theta_min 1.83
_exptl_absorpt_coefficient_mu 0.456
_exptl_absorpt_correction_type none
_exptl_crystal_colour Orange
_exptl_crystal_density_diffrn 1.342
_exptl_crystal_density_meas 0
_exptl_crystal_description Block
_exptl_crystal_F_000 4024
_exptl_crystal_size_max 0.40
_exptl_crystal_size_mid 0.20
_exptl_crystal_size_min 0.10
_refine_diff_density_max 1.169
_refine_diff_density_min -0.908
_refine_diff_density_rms 0.092
_refine_ls_extinction_method none
_refine_ls_goodness_of_fit_ref 1.203
_refine_ls_hydrogen_treatment mixed
_refine_ls_matrix_type full
_refine_ls_number_parameters 618
_refine_ls_number_reflns 11413
_refine_ls_number_restraints 3
_refine_ls_restrained_S_all 1.206
_refine_ls_R_factor_all 0.1047
_refine_ls_R_factor_gt 0.0815
_refine_ls_shift/su_max 0.047
_refine_ls_shift/su_mean 0.001
_refine_ls_structure_factor_coef Fsqd
_refine_ls_weighting_details 'calc w=1/[\s^2^(Fo^2^)+(0.0698P)^2^+18.6694P] where P=(Fo^2^+2Fc^2^)/3'
_refine_ls_weighting_scheme calc
_refine_ls_wR_factor_gt 0.1744
_refine_ls_wR_factor_ref 0.1853
_reflns_number_gt 9112
_reflns_number_total 11413
_reflns_threshold_expression >2sigma(I)
_cod_data_source_file ja031806csi20031218_114015.cif
_cod_data_source_block '[Fe2(m-O2CArTol)4(4-Ph2Ppy)2]'
_cod_database_code 4112331

loop_
_symmetry_equiv_pos_as_xyz
'x, y, z'
'-x, y, -z+1/2'
'x+1/2, y+1/2, z'
'-x+1/2, y+1/2, -z+1/2'
'-x, -y, -z'
'x, -y, z-1/2'
'-x+1/2, -y+1/2, -z'
'x+1/2, -y+1/2, z-1/2'

loop_
_atom_site_label
_atom_site_type_symbol
_atom_site_fract_x
_atom_site_fract_y
_atom_site_fract_z
_atom_site_U_iso_or_equiv
_atom_site_adp_type
_atom_site_occupancy
_atom_site_symmetry_multiplicity
_atom_site_calc_flag
_atom_site_refinement_flags
C1 C 0.83789(15) 0.0396(2) 0.61862(13) 0.0224(7) Uani 1 1 d .
H1A H 0.8717 0.0164 0.6085 0.027 Uiso 1 1 calc R
C2 C 0.77991(16) 0.0406(2) 0.58090(14) 0.0255(7) Uani 1 1 d .
H2A H 0.7749 0.0195 0.5455 0.031 Uiso 1 1 calc R
C3 C 0.72951(15) 0.07246(18) 0.59501(14) 0.0218(7) Uani 1 1 d .
C4 C 0.74100(15) 0.1048(2) 0.64715(14) 0.0254(7) Uani 1 1 d .
H4A H 0.7082 0.1282 0.6587 0.030 Uiso 1 1 calc R
C5 C 0.79993(15) 0.1028(2) 0.68176(13) 0.0224(7) Uani 1 1 d .
H5A H 0.8068 0.1258 0.7168 0.027 Uiso 1 1 calc R
C6 C 0.65834(15) 0.0105(2) 0.49572(14) 0.0254(7) Uani 1 1 d .
C7 C 0.67240(19) 0.0387(2) 0.44941(16) 0.0375(9) Uani 1 1 d .
H7A H 0.6763 0.0924 0.4453 0.045 Uiso 1 1 calc R
C8 C 0.6808(2) -0.0099(3) 0.40925(18) 0.0516(12) Uani 1 1 d .
H8A H 0.6914 0.0104 0.3781 0.062 Uiso 1 1 calc R
C9 C 0.6740(2) -0.0878(3) 0.41398(19) 0.0500(12) Uani 1 1 d .
H9A H 0.6796 -0.1213 0.3862 0.060 Uiso 1 1 calc R
C10 C 0.6590(2) -0.1164(3) 0.45944(18) 0.0465(11) Uani 1 1 d .
H10A H 0.6539 -0.1699 0.4629 0.056 Uiso 1 1 calc R
C11 C 0.65137(19) -0.0678(2) 0.50000(16) 0.0348(9) Uani 1 1 d .
H11A H 0.6412 -0.0882 0.5313 0.042 Uiso 1 1 calc R
C12 C 0.60532(16) 0.0272(2) 0.58525(14) 0.0263(7) Uani 1 1 d .
C13 C 0.54133(18) 0.0403(3) 0.56925(19) 0.0405(10) Uani 1 1 d .
H13A H 0.5247 0.0763 0.5412 0.049 Uiso 1 1 calc R
C14 C 0.5025(2) 0.0019(3) 0.5935(2) 0.0547(13) Uani 1 1 d .
H14A H 0.4590 0.0108 0.5817 0.066 Uiso 1 1 calc R
C15 C 0.5255(2) -0.0495(3) 0.6345(2) 0.0575(14) Uani 1 1 d .
H15A H 0.4982 -0.0751 0.6517 0.069 Uiso 1 1 calc R
C16 C 0.5882(2) -0.0640(3) 0.65074(19) 0.0461(11) Uani 1 1 d .
H16A H 0.6041 -0.1003 0.6788 0.055 Uiso 1 1 calc R
C17 C 0.62787(18) -0.0260(2) 0.62650(17) 0.0353(9) Uani 1 1 d .
H17A H 0.6712 -0.0362 0.6381 0.042 Uiso 1 1 calc R
C18 C 0.96964(15) 0.16451(17) 0.81457(13) 0.0191(6) Uani 1 1 d .
C19 C 0.96276(15) 0.21305(18) 0.86221(13) 0.0203(7) Uani 1 1 d .
C20 C 1.01452(16) 0.25397(18) 0.89339(13) 0.0224(7) Uani 1 1 d .
C21 C 1.00941(17) 0.2924(2) 0.93983(14) 0.0267(7) Uani 1 1 d .
H21A H 1.0444 0.3189 0.9617 0.032 Uiso 1 1 calc R
C22 C 0.95410(18) 0.2927(2) 0.95486(14) 0.0292(8) Uani 1 1 d .
H22A H 0.9512 0.3193 0.9868 0.035 Uiso 1 1 calc R
C23 C 0.90347(17) 0.2545(2) 0.92350(14) 0.0273(8) Uani 1 1 d .
H23A H 0.8655 0.2555 0.9337 0.033 Uiso 1 1 calc R
C24 C 0.90673(16) 0.21408(19) 0.87674(14) 0.0235(7) Uani 1 1 d .
C25 C 1.07331(16) 0.26332(19) 0.87717(15) 0.0265(8) Uani 1 1 d .
C26 C 1.07321(19) 0.2900(2) 0.82559(16) 0.0343(9) Uani 1 1 d .
H26A H 1.0348 0.2987 0.7993 0.041 Uiso 1 1 calc R
C27 C 1.1281(2) 0.3041(2) 0.81201(19) 0.0443(11) Uani 1 1 d .
H27A H 1.1266 0.3225 0.7764 0.053 Uiso 1 1 calc R
C28 C 1.1849(2) 0.2922(2) 0.8485(2) 0.0441(11) Uani 1 1 d .
C29 C 1.18543(19) 0.2640(2) 0.8995(2) 0.0421(11) Uani 1 1 d .
H29A H 1.2240 0.2536 0.9252 0.051 Uiso 1 1 calc R
C30 C 1.13037(18) 0.2504(2) 0.91397(17) 0.0344(9) Uani 1 1 d .
H30A H 1.1320 0.2321 0.9496 0.041 Uiso 1 1 calc R
C31 C 1.2439(2) 0.3083(3) 0.8328(3) 0.0632(16) Uani 1 1 d .
H31A H 1.2796 0.2966 0.8637 0.095 Uiso 1 1 calc R
H31B H 1.2451 0.3624 0.8230 0.095 Uiso 1 1 calc R
H31C H 1.2456 0.2765 0.8014 0.095 Uiso 1 1 calc R
C32 C 0.84903(15) 0.1735(2) 0.84662(14) 0.0240(7) Uani 1 1 d .
C33 C 0.84465(17) 0.0944(2) 0.84449(15) 0.0282(8) Uani 1 1 d .
H33A H 0.8801 0.0643 0.8607 0.034 Uiso 1 1 calc R
C34 C 0.78931(18) 0.0588(2) 0.81903(16) 0.0339(9) Uani 1 1 d .
H34A H 0.7874 0.0045 0.8183 0.041 Uiso 1 1 calc R
C35 C 0.73649(18) 0.1006(3) 0.79455(15) 0.0353(9) Uani 1 1 d .
C36 C 0.74094(18) 0.1794(3) 0.79688(16) 0.0370(9) Uani 1 1 d .
H36A H 0.7055 0.2095 0.7805 0.044 Uiso 1 1 calc R
C37 C 0.79593(17) 0.2152(2) 0.82257(16) 0.0316(8) Uani 1 1 d .
H37A H 0.7975 0.2695 0.8238 0.038 Uiso 1 1 calc R
C38 C 0.6764(2) 0.0614(3) 0.76635(18) 0.0526(13) Uani 1 1 d .
H38A H 0.6446 0.1000 0.7516 0.079 Uiso 1 1 calc R
H38B H 0.6629 0.0291 0.7927 0.079 Uiso 1 1 calc R
H38C H 0.6828 0.0296 0.7365 0.079 Uiso 1 1 calc R
C39 C 0.98082(15) -0.04436(17) 0.81238(12) 0.0182(6) Uani 1 1 d .
C40 C 0.96563(15) -0.11307(19) 0.84220(14) 0.0231(7) Uani 1 1 d .
C41 C 0.99393(16) -0.1235(2) 0.89838(15) 0.0265(7) Uani 1 1 d .
C42 C 0.9817(2) -0.1900(2) 0.92359(17) 0.0390(10) Uani 1 1 d .
H42A H 0.9998 -0.1968 0.9616 0.047 Uiso 1 1 calc R
C43 C 0.9438(2) -0.2465(2) 0.8945(2) 0.0489(12) Uani 1 1 d .
H43A H 0.9366 -0.2921 0.9122 0.059 Uiso 1 1 calc R
C44 C 0.9168(2) -0.2363(2) 0.83993(19) 0.0429(11) Uani 1 1 d .
H44A H 0.8911 -0.2755 0.8200 0.052 Uiso 1 1 calc R
C45 C 0.92611(17) -0.1699(2) 0.81296(16) 0.0283(8) Uani 1 1 d .
C46 C 1.03470(16) -0.0655(2) 0.93336(14) 0.0259(7) Uani 1 1 d .
C47 C 1.02000(16) 0.0118(2) 0.93165(14) 0.0266(7) Uani 1 1 d .
H47A H 0.9839 0.0299 0.9057 0.032 Uiso 1 1 calc R
C48 C 1.05735(18) 0.0627(2) 0.96742(15) 0.0322(8) Uani 1 1 d .
H48A H 1.0464 0.1153 0.9656 0.039 Uiso 1 1 calc R
C49 C 1.11055(18) 0.0387(3) 1.00599(16) 0.0355(9) Uani 1 1 d .
C50 C 1.12549(18) -0.0379(3) 1.00723(16) 0.0382(10) Uani 1 1 d .
H50A H 1.1620 -0.0557 1.0328 0.046 Uiso 1 1 calc R
C51 C 1.08828(18) -0.0891(2) 0.97186(16) 0.0345(9) Uani 1 1 d .
H51A H 1.0995 -0.1416 0.9738 0.041 Uiso 1 1 calc R
C52 C 1.1508(2) 0.0940(3) 1.0455(2) 0.0555(13) Uani 1 1 d .
H52A H 1.1858 0.0664 1.0694 0.083 Uiso 1 1 calc R
H52B H 1.1262 0.1182 1.0677 0.083 Uiso 1 1 calc R
H52C H 1.1665 0.1333 1.0250 0.083 Uiso 1 1 calc R
C53 C 0.89371(16) -0.16507(19) 0.75315(15) 0.0268(8) Uani 1 1 d .
C54 C 0.84100(17) -0.1207(2) 0.73407(16) 0.0312(8) Uani 1 1 d .
H54A H 0.8273 -0.0883 0.7586 0.037 Uiso 1 1 calc R
C55 C 0.80827(18) -0.1232(2) 0.67992(18) 0.0354(9) Uani 1 1 d .
H55A H 0.7723 -0.0923 0.6679 0.043 Uiso 1 1 calc R
C56 C 0.82619(18) -0.1692(2) 0.64265(16) 0.0331(9) Uani 1 1 d .
C57 C 0.87978(19) -0.2117(2) 0.66146(17) 0.0371(9) Uani 1 1 d .
H57A H 0.8943 -0.2426 0.6366 0.045 Uiso 1 1 calc R
C58 C 0.91255(17) -0.2099(2) 0.71586(17) 0.0340(9) Uani 1 1 d .
H58A H 0.9489 -0.2403 0.7278 0.041 Uiso 1 1 calc R
C59 C 0.7883(2) -0.1742(3) 0.58420(18) 0.0466(11) Uani 1 1 d .
H59A H 0.8082 -0.2096 0.5641 0.070 Uiso 1 1 calc R
H59B H 0.7854 -0.1234 0.5674 0.070 Uiso 1 1 calc R
H59C H 0.7465 -0.1927 0.5830 0.070 Uiso 1 1 calc R
C60 C 1.0000 0.5521(10) 0.7500 0.33(2) Uani 1 2 d SD
Cl2 Cl 0.9897(3) 0.6103(3) 0.7029(3) 0.162(2) Uani 0.50 1 d PD
Cl1 Cl 0.9580(5) 0.4681(8) 0.7318(5) 0.284(6) Uani 0.50 1 d PD
Fe1 Fe 0.93627(2) 0.06575(2) 0.723085(18) 0.01580(12) Uani 1 1 d .
N1 N 0.84785(12) 0.06986(16) 0.66835(11) 0.0214(6) Uani 1 1 d .
O1 O 0.92537(10) 0.15986(13) 0.77250(9) 0.0213(5) Uani 1 1 d .
O2 O 0.93537(10) -0.00452(12) 0.78596(9) 0.0199(5) Uani 1 1 d .
O3 O 0.96359(10) -0.03189(13) 0.68465(9) 0.0208(5) Uani 1 1 d .
O4 O 0.97930(10) 0.12981(12) 0.67805(9) 0.0213(5) Uani 1 1 d .
P1 P 0.65201(4) 0.07925(5) 0.54815(4) 0.0242(2) Uani 1 1 d .

loop_
_atom_site_aniso_label
_atom_site_aniso_U_11
_atom_site_aniso_U_22
_atom_site_aniso_U_33
_atom_site_aniso_U_23
_atom_site_aniso_U_13
_atom_site_aniso_U_12
C1 0.0140(15) 0.0322(18) 0.0206(16) -0.0035(14) 0.0040(13) 0.0023(13)
C2 0.0231(17) 0.0329(18) 0.0183(16) -0.0060(14) 0.0015(13) -0.0015(14)
C3 0.0182(15) 0.0205(15) 0.0234(16) 0.0024(13) -0.0003(13) -0.0015(12)
C4 0.0174(16) 0.0315(18) 0.0268(18) -0.0042(14) 0.0052(14) 0.0005(13)
C5 0.0192(16) 0.0298(17) 0.0181(16) -0.0034(13) 0.0044(13) 0.0000(13)
C6 0.0201(16) 0.0320(18) 0.0196(17) -0.0002(14) -0.0025(13) -0.0005(14)
C7 0.041(2) 0.041(2) 0.028(2) 0.0016(17) 0.0061(17) -0.0137(18)
C8 0.064(3) 0.065(3) 0.030(2) -0.006(2) 0.020(2) -0.021(3)
C9 0.060(3) 0.059(3) 0.036(2) -0.016(2) 0.020(2) -0.006(2)
C10 0.067(3) 0.037(2) 0.038(2) -0.0081(19) 0.017(2) -0.003(2)
C11 0.044(2) 0.033(2) 0.0256(19) -0.0016(16) 0.0066(17) -0.0015(17)
C12 0.0212(17) 0.0292(18) 0.0260(18) -0.0074(14) 0.0016(14) -0.0011(14)
C13 0.0203(18) 0.047(2) 0.049(3) -0.009(2) -0.0013(17) -0.0006(17)
C14 0.026(2) 0.070(3) 0.068(3) -0.013(3) 0.011(2) -0.014(2)
C15 0.052(3) 0.059(3) 0.070(4) -0.020(3) 0.029(3) -0.033(3)
C16 0.057(3) 0.042(2) 0.041(2) -0.001(2) 0.017(2) -0.012(2)
C17 0.029(2) 0.038(2) 0.036(2) 0.0014(17) 0.0037(16) 0.0018(17)
C18 0.0225(16) 0.0151(14) 0.0211(16) 0.0012(12) 0.0082(13) -0.0020(12)
C19 0.0259(17) 0.0162(14) 0.0176(16) 0.0008(12) 0.0036(13) 0.0055(12)
C20 0.0277(17) 0.0181(15) 0.0193(16) -0.0008(12) 0.0026(13) 0.0037(13)
C21 0.0311(19) 0.0242(17) 0.0207(17) -0.0033(14) -0.0005(14) 0.0020(14)
C22 0.041(2) 0.0280(18) 0.0182(17) -0.0047(14) 0.0067(15) 0.0086(16)
C23 0.0300(19) 0.0289(18) 0.0255(18) -0.0007(14) 0.0119(15) 0.0079(15)
C24 0.0268(17) 0.0224(16) 0.0214(17) 0.0030(13) 0.0067(14) 0.0061(13)
C25 0.0272(18) 0.0207(16) 0.0313(19) -0.0101(14) 0.0071(15) -0.0036(14)
C26 0.035(2) 0.036(2) 0.032(2) -0.0083(16) 0.0083(17) -0.0077(17)
C27 0.053(3) 0.042(2) 0.043(2) -0.016(2) 0.022(2) -0.017(2)
C28 0.041(2) 0.038(2) 0.059(3) -0.024(2) 0.024(2) -0.0157(19)
C29 0.027(2) 0.039(2) 0.058(3) -0.020(2) 0.0076(19) -0.0026(17)
C30 0.030(2) 0.033(2) 0.038(2) -0.0056(17) 0.0044(17) 0.0018(16)
C31 0.050(3) 0.056(3) 0.096(4) -0.035(3) 0.042(3) -0.026(2)
C32 0.0211(16) 0.0313(18) 0.0217(17) -0.0005(14) 0.0091(13) 0.0046(14)
C33 0.0265(18) 0.0318(18) 0.0287(19) 0.0017(15) 0.0114(15) 0.0024(15)
C34 0.035(2) 0.035(2) 0.035(2) -0.0043(17) 0.0144(17) -0.0056(17)
C35 0.0263(19) 0.060(3) 0.0209(18) -0.0047(17) 0.0084(15) -0.0094(18)
C36 0.0242(19) 0.055(3) 0.031(2) 0.0006(18) 0.0041(16) 0.0088(17)
C37 0.0297(19) 0.033(2) 0.032(2) -0.0010(16) 0.0073(16) 0.0073(16)
C38 0.036(2) 0.087(4) 0.033(2) -0.003(2) 0.0049(19) -0.022(2)
C39 0.0217(16) 0.0179(14) 0.0134(14) -0.0017(11) 0.0020(12) 0.0006(12)
C40 0.0192(16) 0.0224(16) 0.0276(18) 0.0065(13) 0.0059(14) 0.0019(13)
C41 0.0259(18) 0.0272(18) 0.0275(18) 0.0095(14) 0.0090(15) 0.0024(14)
C42 0.043(2) 0.040(2) 0.032(2) 0.0170(18) 0.0066(18) 0.0018(18)
C43 0.060(3) 0.034(2) 0.051(3) 0.019(2) 0.011(2) -0.011(2)
C44 0.045(2) 0.029(2) 0.050(3) 0.0086(18) 0.004(2) -0.0133(18)
C45 0.0256(18) 0.0233(17) 0.035(2) 0.0068(15) 0.0068(15) -0.0007(14)
C46 0.0233(17) 0.0352(19) 0.0196(16) 0.0066(14) 0.0067(13) 0.0031(15)
C47 0.0244(17) 0.0347(19) 0.0210(17) 0.0054(14) 0.0064(14) 0.0028(15)
C48 0.033(2) 0.038(2) 0.0258(18) 0.0008(16) 0.0091(16) -0.0001(17)
C49 0.030(2) 0.054(3) 0.0231(19) -0.0026(17) 0.0080(16) -0.0043(18)
C50 0.028(2) 0.061(3) 0.0218(19) 0.0056(18) -0.0002(15) 0.0070(19)
C51 0.033(2) 0.042(2) 0.0283(19) 0.0101(17) 0.0069(16) 0.0079(17)
C52 0.045(3) 0.072(3) 0.041(3) -0.013(2) -0.003(2) -0.010(2)
C53 0.0234(17) 0.0212(16) 0.034(2) 0.0029(14) 0.0052(15) -0.0074(13)
C54 0.0288(19) 0.0259(18) 0.038(2) 0.0003(16) 0.0069(16) -0.0014(15)
C55 0.0238(18) 0.0282(19) 0.049(2) 0.0056(17) 0.0002(17) 0.0007(15)
C56 0.030(2) 0.0290(19) 0.036(2) 0.0012(16) 0.0012(16) -0.0098(15)
C57 0.032(2) 0.038(2) 0.039(2) -0.0073(18) 0.0056(17) -0.0060(17)
C58 0.0164(16) 0.037(2) 0.044(2) -0.0005(17) 0.0004(16) -0.0005(15)
C59 0.043(2) 0.048(3) 0.042(3) 0.000(2) -0.001(2) -0.008(2)
C60 0.150(19) 0.096(14) 0.71(7) 0.000 0.04(3) 0.000
Cl2 0.241(7) 0.074(3) 0.202(6) -0.042(3) 0.114(5) 0.018(4)
Cl1 0.217(9) 0.393(17) 0.260(12) -0.013(11) 0.093(9) 0.032(10)
Fe1 0.0135(2) 0.0168(2) 0.0157(2) 0.00146(17) 0.00132(16) -0.00073(17)
N1 0.0206(14) 0.0220(13) 0.0217(14) 0.0015(11) 0.0060(11) -0.0021(11)
O1 0.0224(12) 0.0217(11) 0.0181(11) -0.0007(9) 0.0020(9) 0.0025(9)
O2 0.0201(11) 0.0189(11) 0.0204(11) 0.0031(9) 0.0051(9) 0.0005(9)
O3 0.0183(11) 0.0207(11) 0.0227(12) -0.0023(9) 0.0041(9) 0.0000(9)
O4 0.0195(11) 0.0207(11) 0.0232(12) 0.0054(9) 0.0047(9) -0.0014(9)
P1 0.0192(4) 0.0242(4) 0.0242(5) 0.0004(3) -0.0033(3) 0.0016(3)

loop_
_atom_type_symbol
_atom_type_description
_atom_type_scat_dispersion_real
_atom_type_scat_dispersion_imag
_atom_type_scat_source
C C 0.0033 0.0016 'International Tables Vol C Tables 4.2.6.8 and 6.1.1.4'
H H 0.0000 0.0000 'International Tables Vol C Tables 4.2.6.8 and 6.1.1.4'
N N 0.0061 0.0033 'International Tables Vol C Tables 4.2.6.8 and 6.1.1.4'
O O 0.0106 0.0060 'International Tables Vol C Tables 4.2.6.8 and 6.1.1.4'
P P 0.1023 0.0942 'International Tables Vol C Tables 4.2.6.8 and 6.1.1.4'
Fe Fe 0.3463 0.8444 'International Tables Vol C Tables 4.2.6.8 and 6.1.1.4'
Cl Cl 0.1484 0.1585 'International Tables Vol C Tables 4.2.6.8 and 6.1.1.4'

loop_
_geom_angle_atom_site_label_1
_geom_angle_atom_site_label_2
_geom_angle_atom_site_label_3
_geom_angle
_geom_angle_site_symmetry_1
_geom_angle_site_symmetry_3
N1 C1 C2 122.6(3) . .
C3 C2 C1 120.0(3) . .
C2 C3 C4 116.6(3) . .
C2 C3 P1 123.6(3) . .
C4 C3 P1 119.7(3) . .
C5 C4 C3 119.9(3) . .
N1 C5 C4 123.0(3) . .
C7 C6 C11 118.3(4) . .
C7 C6 P1 117.5(3) . .
C11 C6 P1 124.2(3) . .
C8 C7 C6 120.9(4) . .
C7 C8 C9 120.3(4) . .
C10 C9 C8 119.2(4) . .
C9 C10 C11 120.4(4) . .
C10 C11 C6 120.8(4) . .
C17 C12 C13 117.9(4) . .
C17 C12 P1 125.4(3) . .
C13 C12 P1 116.7(3) . .
C14 C13 C12 120.8(4) . .
C13 C14 C15 120.6(4) . .
C14 C15 C16 119.9(4) . .
C15 C16 C17 120.1(5) . .
C16 C17 C12 120.7(4) . .
O1 C18 O4 125.1(3) . 2_756
O1 C18 C19 119.5(3) . .
O4 C18 C19 115.4(3) 2_756 .
C24 C19 C20 120.3(3) . .
C24 C19 C18 120.3(3) . .
C20 C19 C18 119.3(3) . .
C21 C20 C19 118.9(3) . .
C21 C20 C25 117.3(3) . .
C19 C20 C25 123.6(3) . .
C22 C21 C20 121.0(3) . .
C23 C22 C21 119.8(3) . .
C22 C23 C24 121.2(3) . .
C19 C24 C23 118.8(3) . .
C19 C24 C32 124.9(3) . .
C23 C24 C32 116.3(3) . .
C30 C25 C26 117.5(4) . .
C30 C25 C20 121.3(3) . .
C26 C25 C20 121.1(3) . .
C27 C26 C25 120.9(4) . .
C28 C27 C26 121.9(4) . .
C27 C28 C29 117.5(4) . .
C27 C28 C31 120.8(5) . .
C29 C28 C31 121.7(5) . .
C28 C29 C30 121.1(4) . .
C25 C30 C29 120.9(4) . .
C33 C32 C37 117.7(3) . .
C33 C32 C24 122.5(3) . .
C37 C32 C24 119.7(3) . .
C34 C33 C32 120.8(4) . .
C33 C34 C35 121.5(4) . .
C36 C35 C34 117.6(4) . .
C36 C35 C38 121.2(4) . .
C34 C35 C38 121.2(4) . .
C37 C36 C35 121.2(4) . .
C36 C37 C32 121.3(4) . .
O3 C39 O2 125.7(3) 2_756 .
O3 C39 C40 117.6(3) 2_756 .
O2 C39 C40 116.7(3) . .
C45 C40 C41 119.6(3) . .
C45 C40 C39 119.5(3) . .
C41 C40 C39 120.7(3) . .
C42 C41 C40 118.9(3) . .
C42 C41 C46 117.4(3) . .
C40 C41 C46 123.7(3) . .
C43 C42 C41 121.3(4) . .
C44 C43 C42 119.5(4) . .
C43 C44 C45 121.5(4) . .
C44 C45 C40 119.0(4) . .
C44 C45 C53 116.7(3) . .
C40 C45 C53 124.3(3) . .
C47 C46 C51 117.6(4) . .
C47 C46 C41 122.8(3) . .
C51 C46 C41 119.5(3) . .
C48 C47 C46 120.6(3) . .
C47 C48 C49 121.6(4) . .
C50 C49 C48 117.8(4) . .
C50 C49 C52 120.7(4) . .
C48 C49 C52 121.5(4) . .
C49 C50 C51 121.0(4) . .
C50 C51 C46 121.5(4) . .
C58 C53 C54 117.6(3) . .
C58 C53 C45 120.6(3) . .
C54 C53 C45 121.5(3) . .
C55 C54 C53 120.7(4) . .
C54 C55 C56 121.9(4) . .
C55 C56 C57 117.3(4) . .
C55 C56 C59 121.3(4) . .
C57 C56 C59 121.4(4) . .
C58 C57 C56 121.0(4) . .
C53 C58 C57 121.4(4) . .
Cl2 C60 Cl2 97.2(10) 2_756 .
Cl2 C60 Cl1 136.4(5) 2_756 .
Cl2 C60 Cl1 113.2(5) . .
Cl2 C60 Cl1 113.2(5) 2_756 2_756
Cl2 C60 Cl1 136.4(5) . 2_756
Cl1 C60 Cl1 64.6(9) . 2_756
C60 Cl2 Cl2 41.4(5) . 2_756
C60 Cl1 Cl1 57.7(5) . 2_756
O4 Fe1 O2 153.15(9) . .
O4 Fe1 N1 96.43(10) . .
O2 Fe1 N1 109.93(10) . .
O4 Fe1 O1 92.84(9) . .
O2 Fe1 O1 88.80(9) . .
N1 Fe1 O1 97.47(10) . .
O4 Fe1 O3 87.11(9) . .
O2 Fe1 O3 86.40(9) . .
N1 Fe1 O3 93.31(10) . .
O1 Fe1 O3 169.15(9) . .
O4 Fe1 Fe1 72.71(7) . 2_756
O2 Fe1 Fe1 80.55(7) . 2_756
N1 Fe1 Fe1 167.97(8) . 2_756
O1 Fe1 Fe1 88.40(6) . 2_756
O3 Fe1 Fe1 81.22(6) . 2_756
C1 N1 C5 117.9(3) . .
C1 N1 Fe1 120.5(2) . .
C5 N1 Fe1 121.6(2) . .
C18 O1 Fe1 111.5(2) . .
C39 O2 Fe1 125.4(2) . .
C39 O3 Fe1 120.9(2) 2_756 .
C18 O4 Fe1 136.9(2) 2_756 .
C12 P1 C6 102.22(16) . .
C12 P1 C3 101.78(16) . .
C6 P1 C3 100.91(15) . .

loop_
_geom_bond_atom_site_label_1
_geom_bond_atom_site_label_2
_geom_bond_distance
_geom_bond_site_symmetry_2
C1 N1 1.331(4) .
C1 C2 1.392(4) .
C2 C3 1.384(5) .
C3 C4 1.398(5) .
C3 P1 1.826(3) .
C4 C5 1.376(4) .
C5 N1 1.335(4) .
C6 C7 1.384(5) .
C6 C11 1.385(5) .
C6 P1 1.825(4) .
C7 C8 1.377(6) .
C8 C9 1.380(7) .
C9 C10 1.376(6) .
C10 C11 1.379(6) .
C12 C17 1.391(5) .
C12 C13 1.397(5) .
C12 P1 1.821(4) .
C13 C14 1.364(7) .
C14 C15 1.368(8) .
C15 C16 1.373(7) .
C16 C17 1.376(6) .
C18 O1 1.251(4) .
C18 O4 1.261(4) 2_756
C18 C19 1.517(4) .
C19 C24 1.394(5) .
C19 C20 1.411(5) .
C20 C21 1.386(5) .
C20 C25 1.484(5) .
C21 C22 1.385(5) .
C22 C23 1.372(5) .
C23 C24 1.399(5) .
C24 C32 1.493(5) .
C25 C30 1.385(5) .
C25 C26 1.388(5) .
C26 C27 1.379(6) .
C27 C28 1.375(7) .
C28 C29 1.382(7) .
C28 C31 1.500(6) .
C29 C30 1.392(6) .
C32 C33 1.386(5) .
C32 C37 1.389(5) .
C33 C34 1.382(5) .
C34 C35 1.387(6) .
C35 C36 1.383(6) .
C35 C38 1.507(5) .
C36 C37 1.379(5) .
C39 O3 1.243(4) 2_756
C39 O2 1.267(4) .
C39 C40 1.505(4) .
C40 C45 1.403(5) .
C40 C41 1.410(5) .
C41 C42 1.389(5) .
C41 C46 1.489(5) .
C42 C43 1.381(6) .
C43 C44 1.367(6) .
C44 C45 1.391(5) .
C45 C53 1.501(5) .
C46 C47 1.389(5) .
C46 C51 1.392(5) .
C47 C48 1.382(5) .
C48 C49 1.389(5) .
C49 C50 1.378(6) .
C49 C52 1.507(6) .
C50 C51 1.380(6) .
C53 C58 1.377(5) .
C53 C54 1.385(5) .
C54 C55 1.376(6) .
C55 C56 1.379(6) .
C56 C57 1.381(6) .
C56 C59 1.503(6) .
C57 C58 1.381(6) .
C60 Cl2 1.540(11) 2_756
C60 Cl2 1.540(11) .
C60 Cl1 1.738(14) .
C60 Cl1 1.738(14) 2_756
Fe1 O4 2.015(2) .
Fe1 O2 2.017(2) .
Fe1 N1 2.094(3) .
Fe1 O1 2.121(2) .
Fe1 O3 2.133(2) .
Fe1 Fe1 2.8127(10) 2_756
O3 C39 1.243(4) 2_756
O4 C18 1.261(4) 2_756
